data_4324238
loop_
_publ_author_name
'Lani A. Seaman'
'Skye Fortier'
'Guang Wu'
'Trevor W. Hayton'

_publ_contact_author_email hayton@chem.ucsb.edu
_publ_contact_author_name 'Trevor W. Hayton'
_publ_section_title
;
 Comparison of the Redox Chemistry of Primary and Secondary Amides of
 U(IV): Isolation of a U(VI) Bis(imido) Complex or a Homoleptic U(VI)
 Amido Complex
;
_journal_name_full 'Inorganic Chemistry'
_journal_page_first 636
_journal_page_last 646
_journal_paper_doi 10.1021/ic101847b
_journal_volume 50
_journal_year 2011
_chemical_formula_sum 'C29 H60 Li N5 O2 U'
_chemical_formula_weight 755.79
_chemical_name_systematic ?
_space_group_IT_number 145
_symmetry_cell_setting hexagonal
_symmetry_space_group_name_Hall 'P 32'
_symmetry_space_group_name_H-M 'P 32'
_atom_sites_solution_hydrogens geom
_atom_sites_solution_primary direct
_atom_sites_solution_secondary difmap
_audit_creation_method SHELXL-97
_cell_angle_alpha 90.00
_cell_angle_beta 90.00
_cell_angle_gamma 120.00
_cell_formula_units_Z 3
_cell_length_a 11.261(9)
_cell_length_b 11.261(9)
_cell_length_c 22.75(2)
_cell_measurement_temperature 150(2)
_cell_volume 2498(4)
_computing_structure_refinement 'SHELXL-97 (Sheldrick, 1997)'
_computing_structure_solution 'SHELXS-97 (Sheldrick, 1990)'
_diffrn_ambient_temperature 150(2)
_diffrn_measured_fraction_theta_full 0.978
_diffrn_measured_fraction_theta_max 0.978
_diffrn_measurement_device_type 'CCD area detector'
_diffrn_measurement_method 'omega scan'
_diffrn_radiation_monochromator graphite
_diffrn_radiation_source 'fine-focus sealed tube'
_diffrn_radiation_type MoK\a
_diffrn_radiation_wavelength 0.71073
_diffrn_reflns_av_R_equivalents 0.0431
_diffrn_reflns_av_sigmaI/netI 0.0473
_diffrn_reflns_limit_h_max 13
_diffrn_reflns_limit_h_min -13
_diffrn_reflns_limit_k_max 14
_diffrn_reflns_limit_k_min -14
_diffrn_reflns_limit_l_max 27
_diffrn_reflns_limit_l_min -27
_diffrn_reflns_number 19951
_diffrn_reflns_theta_full 26.75
_diffrn_reflns_theta_max 26.75
_diffrn_reflns_theta_min 2.27
_exptl_absorpt_coefficient_mu 4.905
_exptl_absorpt_correction_T_max 0.699
_exptl_absorpt_correction_T_min 0.395
_exptl_absorpt_correction_type empirical
_exptl_absorpt_process_details 'psi scan'
_exptl_crystal_colour blue-green
_exptl_crystal_density_diffrn 1.507
_exptl_crystal_description rhombohedral
_exptl_crystal_F_000 1140
_exptl_crystal_size_max 0.7
_exptl_crystal_size_mid 0.6
_exptl_crystal_size_min 0.5
_refine_diff_density_max 5.723
_refine_diff_density_min -1.616
_refine_diff_density_rms 0.170
_refine_ls_abs_structure_details 'Flack H D (1983), Acta Cryst. A39, 876-881'
_refine_ls_abs_structure_Flack -0.009(15)
_refine_ls_extinction_method none
_refine_ls_goodness_of_fit_ref 1.050
_refine_ls_hydrogen_treatment constr
_refine_ls_matrix_type full
_refine_ls_number_parameters 339
_refine_ls_number_reflns 6732
_refine_ls_number_restraints 1
_refine_ls_restrained_S_all 1.050
_refine_ls_R_factor_all 0.0643
_refine_ls_R_factor_gt 0.0611
_refine_ls_shift/su_max 0.004
_refine_ls_shift/su_mean 0.000
_refine_ls_structure_factor_coef Fsqd
_refine_ls_weighting_details 'calc w=1/[\s^2^(Fo^2^)+(0.1250P)^2^+4.4107P] where P=(Fo^2^+2Fc^2^)/3'
_refine_ls_weighting_scheme calc
_refine_ls_wR_factor_gt 0.1530
_refine_ls_wR_factor_ref 0.1558
_reflns_number_gt 6350
_reflns_number_total 6732
_reflns_threshold_expression >2sigma(I)
_cod_data_source_file ic101847b_si_002_4.cif
_cod_data_source_block Complex_4
_cod_database_code 4324238

loop_
_symmetry_equiv_pos_as_xyz
'x, y, z'
'-y, x-y, z+2/3'
'-x+y, -x, z+1/3'

loop_
_atom_site_label
_atom_site_type_symbol
_atom_site_fract_x
_atom_site_fract_y
_atom_site_fract_z
_atom_site_U_iso_or_equiv
_atom_site_adp_type
_atom_site_occupancy
_atom_site_symmetry_multiplicity
_atom_site_calc_flag
_atom_site_refinement_flags
O1 O 0.5902(9) 0.6338(8) 0.2118(3) 0.0277(16) Uani 1 1 d .
U1 U 0.57047(4) 1.04754(4) 0.16087(3) 0.01640(13) Uani 1 1 d .
N4 N 0.5343(9) 0.8498(8) 0.1089(3) 0.0183(16) Uani 1 1 d .
O2 O 0.8074(9) 0.8117(11) 0.1481(4) 0.0330(19) Uani 1 1 d .
C5 C 0.2578(13) 0.9150(14) 0.2104(6) 0.033(3) Uani 1 1 d .
H5A H 0.2677 0.8375 0.1987 0.040 Uiso 1 1 calc R
H5B H 0.1989 0.9244 0.1820 0.040 Uiso 1 1 calc R
N5 N 0.6372(9) 0.9464(9) 0.2368(4) 0.0203(17) Uani 1 1 d .
C20 C 0.3959(11) 0.7307(10) 0.1060(5) 0.021(2) Uani 1 1 d .
H20A H 0.3374 0.7555 0.0842 0.025 Uiso 1 1 calc R
H20B H 0.3594 0.7061 0.1455 0.025 Uiso 1 1 calc R
N2 N 0.5223(10) 1.1317(10) 0.0790(4) 0.0253(19) Uani 1 1 d .
N1 N 0.3910(10) 1.0379(11) 0.2099(4) 0.0266(19) Uani 1 1 d .
C9 C 0.3020(13) 1.1250(14) 0.0582(5) 0.031(2) Uani 1 1 d .
H9A H 0.2134 1.0687 0.0397 0.037 Uiso 1 1 calc R
H9B H 0.2863 1.1403 0.0987 0.037 Uiso 1 1 calc R
C13 C 1.0615(12) 1.4510(13) 0.1810(6) 0.034(3) Uani 1 1 d .
H13A H 1.0785 1.5179 0.1506 0.040 Uiso 1 1 calc R
H13B H 1.1443 1.4843 0.2043 0.040 Uiso 1 1 calc R
C16 C 0.5928(12) 0.8841(12) 0.0493(5) 0.024(2) Uani 1 1 d .
H16A H 0.6850 0.9623 0.0516 0.029 Uiso 1 1 calc R
H16B H 0.5383 0.9107 0.0256 0.029 Uiso 1 1 calc R
C19 C 0.3910(12) 0.6058(11) 0.0767(5) 0.027(2) Uani 1 1 d .
H19A H 0.4417 0.5746 0.1004 0.032 Uiso 1 1 calc R
H19B H 0.2966 0.5318 0.0743 0.032 Uiso 1 1 calc R
N3 N 0.7789(9) 1.2348(9) 0.1598(4) 0.0215(17) Uani 1 1 d .
C15 C 0.8915(12) 1.2544(12) 0.1221(5) 0.030(2) Uani 1 1 d .
H15A H 0.8982 1.3121 0.0891 0.036 Uiso 1 1 calc R
H15B H 0.8722 1.1663 0.1065 0.036 Uiso 1 1 calc R
C8 C 0.3776(13) 1.2599(13) 0.0269(6) 0.032(3) Uani 1 1 d .
H8A H 0.3311 1.3117 0.0334 0.039 Uiso 1 1 calc R
H8B H 0.3773 1.2440 -0.0150 0.039 Uiso 1 1 calc R
C21 C 0.7727(11) 1.0031(12) 0.2645(5) 0.026(2) Uani 1 1 d .
H21A H 0.8425 1.0598 0.2361 0.032 Uiso 1 1 calc R
H21B H 0.7876 0.9283 0.2753 0.032 Uiso 1 1 calc R
C22 C 0.7892(14) 1.0894(12) 0.3195(6) 0.036(3) Uani 1 1 d .
H22A H 0.7846 1.1703 0.3085 0.043 Uiso 1 1 calc R
H22B H 0.8780 1.1192 0.3373 0.043 Uiso 1 1 calc R
C28 C 0.6872(13) 0.5950(12) 0.1967(5) 0.031(2) Uani 1 1 d .
H28A H 0.6606 0.5428 0.1604 0.037 Uiso 1 1 calc R
H28B H 0.6924 0.5380 0.2274 0.037 Uiso 1 1 calc R
C24 C 0.5364(14) 0.9441(13) 0.3354(5) 0.032(2) Uani 1 1 d .
H24A H 0.5188 1.0172 0.3245 0.039 Uiso 1 1 calc R
H24B H 0.4656 0.8839 0.3628 0.039 Uiso 1 1 calc R
C11 C 0.8090(11) 1.3645(12) 0.1858(5) 0.026(2) Uani 1 1 d .
H11A H 0.7340 1.3491 0.2116 0.031 Uiso 1 1 calc R
H11B H 0.8142 1.4260 0.1548 0.031 Uiso 1 1 calc R
C6 C 0.5955(13) 1.2594(13) 0.0458(5) 0.031(2) Uani 1 1 d .
H6A H 0.6026 1.2382 0.0051 0.038 Uiso 1 1 calc R
H6B H 0.6877 1.3131 0.0613 0.038 Uiso 1 1 calc R
C25 C 0.5328(12) 0.8632(11) 0.2804(5) 0.023(2) Uani 1 1 d .
H25A H 0.5459 0.7877 0.2923 0.028 Uiso 1 1 calc R
H25B H 0.4430 0.8244 0.2624 0.028 Uiso 1 1 calc R
C17 C 0.5980(12) 0.7651(12) 0.0189(5) 0.026(2) Uani 1 1 d .
H17A H 0.6358 0.7923 -0.0203 0.031 Uiso 1 1 calc R
H17B H 0.6564 0.7408 0.0411 0.031 Uiso 1 1 calc R
C18 C 0.4524(12) 0.6417(11) 0.0154(5) 0.026(2) Uani 1 1 d .
H18A H 0.3962 0.6635 -0.0096 0.032 Uiso 1 1 calc R
H18B H 0.4549 0.5639 -0.0015 0.032 Uiso 1 1 calc R
C1 C 0.3826(15) 1.1566(14) 0.2276(6) 0.037(3) Uani 1 1 d .
H1A H 0.3267 1.1719 0.1996 0.045 Uiso 1 1 calc R
H1B H 0.4738 1.2366 0.2272 0.045 Uiso 1 1 calc R
C12 C 0.9421(14) 1.4335(13) 0.2207(5) 0.035(3) Uani 1 1 d .
H12A H 0.9344 1.3780 0.2547 0.042 Uiso 1 1 calc R
H12B H 0.9599 1.5224 0.2345 0.042 Uiso 1 1 calc R
C27 C 0.8238(14) 0.7226(14) 0.1893(6) 0.035(3) Uani 1 1 d .
H27A H 0.8561 0.7685 0.2268 0.042 Uiso 1 1 calc R
H27B H 0.8905 0.6996 0.1744 0.042 Uiso 1 1 calc R
C26 C 0.9310(12) 0.9205(13) 0.1293(6) 0.0336(18) Uani 1 1 d .
H26A H 0.9755 0.9820 0.1615 0.050 Uiso 1 1 calc R
H26B H 0.9146 0.9683 0.0983 0.050 Uiso 1 1 calc R
H26C H 0.9886 0.8865 0.1150 0.050 Uiso 1 1 calc R
C29 C 0.4600(12) 0.5192(14) 0.2258(6) 0.0336(18) Uani 1 1 d .
H29A H 0.4249 0.4597 0.1922 0.050 Uiso 1 1 calc R
H29B H 0.3977 0.5505 0.2363 0.050 Uiso 1 1 calc R
H29C H 0.4695 0.4700 0.2582 0.050 Uiso 1 1 calc R
C2 C 0.3209(15) 1.1391(15) 0.2891(6) 0.039(3) Uani 1 1 d .
H2A H 0.3123 1.2184 0.2986 0.047 Uiso 1 1 calc R
H2B H 0.3815 1.1332 0.3178 0.047 Uiso 1 1 calc R
C10 C 0.3838(13) 1.0494(12) 0.0566(5) 0.030(2) Uani 1 1 d .
H10A H 0.3361 0.9663 0.0798 0.036 Uiso 1 1 calc R
H10B H 0.3879 1.0230 0.0164 0.036 Uiso 1 1 calc R
C3 C 0.1790(15) 1.0087(17) 0.2922(6) 0.045(3) Uani 1 1 d .
H3A H 0.1456 0.9933 0.3324 0.054 Uiso 1 1 calc R
H3B H 0.1145 1.0197 0.2678 0.054 Uiso 1 1 calc R
C23 C 0.6744(14) 1.0036(14) 0.3642(5) 0.035(3) Uani 1 1 d .
H23A H 0.6870 0.9301 0.3794 0.042 Uiso 1 1 calc R
H23B H 0.6796 1.0612 0.3969 0.042 Uiso 1 1 calc R
C14 C 1.0272(14) 1.3195(15) 0.1541(6) 0.036(3) Uani 1 1 d .
H14A H 1.0238 1.2573 0.1844 0.043 Uiso 1 1 calc R
H14B H 1.0990 1.3336 0.1266 0.043 Uiso 1 1 calc R
C4 C 0.1902(16) 0.8863(16) 0.2708(6) 0.046(3) Uani 1 1 d .
H4A H 0.2439 0.8673 0.2986 0.055 Uiso 1 1 calc R
H4B H 0.0994 0.8060 0.2686 0.055 Uiso 1 1 calc R
C7 C 0.5255(14) 1.3430(13) 0.0486(6) 0.037(3) Uani 1 1 d .
H7A H 0.5752 1.4245 0.0245 0.044 Uiso 1 1 calc R
H7B H 0.5261 1.3720 0.0888 0.044 Uiso 1 1 calc R
Li1 Li 0.6328(19) 0.8087(19) 0.1741(8) 0.023(3) Uani 1 1 d .

loop_
_atom_site_aniso_label
_atom_site_aniso_U_11
_atom_site_aniso_U_22
_atom_site_aniso_U_33
_atom_site_aniso_U_23
_atom_site_aniso_U_13
_atom_site_aniso_U_12
O1 0.032(4) 0.016(4) 0.039(4) 0.004(3) 0.005(3) 0.015(3)
U1 0.0145(2) 0.01194(19) 0.02300(18) 0.00030(13) -0.00012(14) 0.00674(16)
N4 0.023(4) 0.012(4) 0.022(4) 0.001(3) -0.001(3) 0.010(4)
O2 0.028(5) 0.053(6) 0.035(4) 0.003(4) -0.001(3) 0.033(5)
C5 0.029(7) 0.032(7) 0.041(6) -0.004(5) -0.002(5) 0.018(6)
N5 0.015(4) 0.017(4) 0.024(4) 0.002(3) -0.003(3) 0.004(3)
C20 0.019(5) 0.013(5) 0.028(5) -0.001(4) 0.003(4) 0.005(4)
N2 0.025(5) 0.018(4) 0.034(5) -0.001(4) -0.002(4) 0.011(4)
N1 0.025(5) 0.031(5) 0.028(4) 0.000(4) 0.004(4) 0.018(4)
C9 0.028(6) 0.037(7) 0.030(5) 0.003(5) -0.003(4) 0.019(6)
C13 0.021(6) 0.028(6) 0.043(6) 0.002(5) -0.002(5) 0.005(5)
C16 0.020(5) 0.022(5) 0.028(5) 0.002(4) 0.004(4) 0.009(5)
C19 0.025(6) 0.015(5) 0.038(6) 0.001(4) 0.002(4) 0.007(4)
N3 0.017(4) 0.013(4) 0.031(4) -0.001(3) 0.000(3) 0.005(4)
C15 0.027(6) 0.022(6) 0.034(6) -0.002(4) 0.005(4) 0.006(5)
C8 0.033(6) 0.026(6) 0.043(6) 0.001(5) -0.011(5) 0.019(5)
C21 0.018(5) 0.027(6) 0.033(5) 0.004(4) -0.001(4) 0.010(5)
C22 0.036(7) 0.027(7) 0.031(7) -0.001(4) -0.009(5) 0.006(6)
C28 0.042(7) 0.023(6) 0.038(6) -0.001(4) -0.004(5) 0.024(5)
C24 0.045(7) 0.034(6) 0.025(5) 0.002(4) 0.006(5) 0.024(6)
C11 0.017(5) 0.020(5) 0.041(6) 0.001(4) 0.003(4) 0.009(4)
C6 0.027(6) 0.036(7) 0.030(5) 0.007(5) -0.004(4) 0.016(5)
C25 0.024(5) 0.012(5) 0.030(5) 0.003(4) 0.005(4) 0.007(4)
C17 0.023(5) 0.030(6) 0.024(5) 0.001(4) 0.002(4) 0.013(5)
C18 0.033(6) 0.016(5) 0.031(5) -0.003(4) -0.002(4) 0.013(5)
C1 0.036(7) 0.033(7) 0.045(7) 0.005(5) 0.007(5) 0.019(6)
C12 0.039(7) 0.025(6) 0.030(6) -0.003(4) -0.001(5) 0.008(5)
C27 0.041(7) 0.036(7) 0.043(6) -0.003(5) -0.009(5) 0.030(6)
C26 0.017(4) 0.035(5) 0.051(5) 0.008(4) 0.003(3) 0.014(4)
C29 0.017(4) 0.035(5) 0.051(5) 0.008(4) 0.003(3) 0.014(4)
C2 0.039(7) 0.039(7) 0.042(7) -0.009(5) 0.006(5) 0.021(6)
C10 0.034(6) 0.018(5) 0.038(6) 0.001(4) -0.008(5) 0.013(5)
C3 0.036(8) 0.063(10) 0.043(7) -0.001(6) 0.012(6) 0.029(7)
C23 0.044(7) 0.039(7) 0.023(5) -0.004(5) -0.003(5) 0.021(6)
C14 0.014(5) 0.032(7) 0.051(7) 0.010(6) 0.003(5) 0.003(5)
C4 0.038(8) 0.041(8) 0.043(7) 0.006(6) 0.012(6) 0.008(6)
C7 0.037(7) 0.023(6) 0.047(7) 0.004(5) -0.011(5) 0.012(6)
Li1 0.020(9) 0.018(8) 0.032(9) 0.002(7) 0.001(7) 0.011(7)

loop_
_atom_type_symbol
_atom_type_description
_atom_type_scat_dispersion_real
_atom_type_scat_dispersion_imag
_atom_type_scat_source
C C 0.0033 0.0016 'International Tables Vol C Tables 4.2.6.8 and 6.1.1.4'
H H 0.0000 0.0000 'International Tables Vol C Tables 4.2.6.8 and 6.1.1.4'
N N 0.0061 0.0033 'International Tables Vol C Tables 4.2.6.8 and 6.1.1.4'
O O 0.0106 0.0060 'International Tables Vol C Tables 4.2.6.8 and 6.1.1.4'
Li Li -0.0003 0.0001 'International Tables Vol C Tables 4.2.6.8 and 6.1.1.4'
U U -9.6767 9.6646 'International Tables Vol C Tables 4.2.6.8 and 6.1.1.4'

loop_
_geom_angle_atom_site_label_1
_geom_angle_atom_site_label_2
_geom_angle_atom_site_label_3
_geom_angle
C28 O1 C29 112.4(9)
C28 O1 Li1 111.4(8)
C29 O1 Li1 128.9(9)
N3 U1 N1 122.8(3)
N3 U1 N2 87.4(3)
N1 U1 N2 91.7(3)
N3 U1 N4 119.1(3)
N1 U1 N4 118.1(3)
N2 U1 N4 91.0(3)
N3 U1 N5 91.5(3)
N1 U1 N5 96.2(3)
N2 U1 N5 171.3(3)
N4 U1 N5 81.9(3)
C20 N4 C16 109.3(8)
C20 N4 Li1 106.0(8)
C16 N4 Li1 120.5(9)
C20 N4 U1 119.1(6)
C16 N4 U1 111.6(6)
Li1 N4 U1 89.6(6)
C26 O2 C27 113.1(9)
C26 O2 Li1 129.8(10)
C27 O2 Li1 104.9(9)
N1 C5 C4 112.3(11)
C25 N5 C21 108.4(8)
C25 N5 Li1 105.9(8)
C21 N5 Li1 104.5(8)
C25 N5 U1 116.9(7)
C21 N5 U1 127.5(7)
Li1 N5 U1 87.9(6)
N4 C20 C19 113.2(9)
C10 N2 C6 110.2(9)
C10 N2 U1 115.2(7)
C6 N2 U1 134.3(7)
C1 N1 C5 111.5(10)
C1 N1 U1 124.3(8)
C5 N1 U1 121.6(7)
C8 C9 C10 110.9(10)
C14 C13 C12 110.0(11)
N4 C16 C17 113.1(9)
C18 C19 C20 110.6(9)
C11 N3 C15 109.9(8)
C11 N3 U1 123.5(7)
C15 N3 U1 125.0(7)
N3 C15 C14 112.6(10)
C9 C8 C7 111.1(10)
N5 C21 C22 113.3(10)
C21 C22 C23 109.9(10)
O1 C28 C27 108.2(9)
C23 C24 C25 109.4(10)
N3 C11 C12 113.7(10)
N2 C6 C7 112.4(10)
N5 C25 C24 113.4(9)
C18 C17 C16 108.9(9)
C19 C18 C17 109.4(9)
N1 C1 C2 111.9(11)
C11 C12 C13 109.4(9)
O2 C27 C28 108.1(10)
C1 C2 C3 110.7(11)
N2 C10 C9 112.9(10)
C4 C3 C2 109.4(11)
C24 C23 C22 110.4(10)
C13 C14 C15 112.5(13)
C5 C4 C3 110.7(12)
C6 C7 C8 110.8(11)
O1 Li1 O2 83.9(8)
O1 Li1 N4 130.9(10)
O2 Li1 N4 114.6(9)
O1 Li1 N5 110.3(9)
O2 Li1 N5 121.4(10)
N4 Li1 N5 98.2(8)

loop_
_geom_bond_atom_site_label_1
_geom_bond_atom_site_label_2
_geom_bond_distance
O1 C28 1.407(14)
O1 C29 1.423(14)
O1 Li1 1.975(19)
U1 N3 2.238(9)
U1 N1 2.262(9)
U1 N2 2.274(9)
U1 N4 2.370(8)
U1 N5 2.388(9)
N4 C20 1.464(14)
N4 C16 1.471(13)
N4 Li1 2.038(19)
O2 C26 1.384(15)
O2 C27 1.450(14)
O2 Li1 2.04(2)
C5 N1 1.446(17)
C5 C4 1.524(18)
N5 C25 1.464(13)
N5 C21 1.469(13)
N5 Li1 2.09(2)
C20 C19 1.532(15)
N2 C10 1.451(15)
N2 C6 1.460(15)
N1 C1 1.443(16)
C9 C8 1.499(17)
C9 C10 1.536(17)
C13 C14 1.47(2)
C13 C12 1.549(18)
C16 C17 1.535(16)
C19 C18 1.519(15)
N3 C11 1.450(14)
N3 C15 1.454(14)
C15 C14 1.510(17)
C8 C7 1.528(18)
C21 C22 1.538(18)
C22 C23 1.545(19)
C28 C27 1.500(19)
C24 C23 1.501(18)
C24 C25 1.537(15)
C11 C12 1.522(17)
C6 C7 1.501(19)
C17 C18 1.532(16)
C1 C2 1.530(18)
C2 C3 1.54(2)
C3 C4 1.53(2)
